data_4324287
loop_
_publ_author_name
'Ralph A. Zehnder'
'Christopher S. Wilson'
'Hunter T. Christy'
'Kenneth S. Harris'
'Varun Chauhan'
'Victor Schutz'
'Matthew Sullivan'
'Matthias Zeller'
'Frank R. Fronczek'
'Jacob A. Myers'
'Kyle Dammann'
'James Duck'
'Peter M. Smith'
'Antony Okuma'
'Kristin Johnson'
'Robert Sovesky'
'Cameron Stroudt'
'Robert A. Renn'

_publ_section_title
;
 Effect of Inclining Strain on the Crystal Lattice along an Extended
 Series of Lanthanide Hydroxysulfates Ln(OH)SO4 (Ln = Pr-Yb, except Pm)
;
_journal_name_full 'Inorganic Chemistry'
_journal_page_first 836
_journal_page_last 846
_journal_paper_doi 10.1021/ic101350f
_journal_volume 50
_journal_year 2011
_chemical_formula_sum 'H O5 S Tm'
_chemical_formula_weight 282.00
_chemical_name_systematic
; 
 ? 
;
_space_group_IT_number 14
_symmetry_cell_setting monoclinic
_symmetry_space_group_name_Hall '-P 2yn'
_symmetry_space_group_name_H-M 'P 1 21/n 1'
_atom_sites_solution_hydrogens geom
_atom_sites_solution_primary direct
_atom_sites_solution_secondary difmap
_audit_creation_method SHELXL-97
_cell_angle_alpha 90.00
_cell_angle_beta 93.838(3)
_cell_angle_gamma 90.00
_cell_formula_units_Z 8
_cell_length_a 7.9064(18)
_cell_length_b 10.810(2)
_cell_length_c 8.0439(18)
_cell_measurement_reflns_used 2231
_cell_measurement_temperature 100(2)
_cell_measurement_theta_max 30.89
_cell_measurement_theta_min 3.20
_cell_volume 686.0(3)
_computing_cell_refinement 'Apex2 v2008.2-4 '
_computing_data_collection 'Apex2 v2008.2-4 (Bruker, 2008)'
_computing_data_reduction 'Apex2 v2008.2-4 '
_computing_molecular_graphics 'SHELXTL 6.14'
_computing_publication_material 'SHELXTL 6.14'
_computing_structure_refinement 'SHELXTL 6.14'
_computing_structure_solution 'SHELXTL 6.14 (Bruker, 2000-2003; Sheldrick, 2008)'
_diffrn_ambient_temperature 100(2)
_diffrn_measured_fraction_theta_full 1.000
_diffrn_measured_fraction_theta_max 0.948
_diffrn_measurement_device_type 'Bruker AXS SMART APEX CCD diffractometer'
_diffrn_measurement_method '\w scans'
_diffrn_radiation_monochromator graphite
_diffrn_radiation_source 'fine-focus sealed tube'
_diffrn_radiation_type MoK\a
_diffrn_radiation_wavelength 0.71073
_diffrn_reflns_av_R_equivalents 0.0374
_diffrn_reflns_av_sigmaI/netI 0.0300
_diffrn_reflns_limit_h_max 11
_diffrn_reflns_limit_h_min -11
_diffrn_reflns_limit_k_max 15
_diffrn_reflns_limit_k_min -15
_diffrn_reflns_limit_l_max 11
_diffrn_reflns_limit_l_min -11
_diffrn_reflns_number 12603
_diffrn_reflns_theta_full 28.00
_diffrn_reflns_theta_max 31.18
_diffrn_reflns_theta_min 3.16
_diffrn_standards_number 0
_exptl_absorpt_coefficient_mu 26.352
_exptl_absorpt_correction_T_max 0.7462
_exptl_absorpt_correction_T_min 0.4671
_exptl_absorpt_correction_type multi-scan
_exptl_absorpt_process_details 'Apex2 v2008.2-4 (Bruker, 2008)'
_exptl_crystal_colour colourless
_exptl_crystal_density_diffrn 5.461
_exptl_crystal_description Rod
_exptl_crystal_F_000 1008
_exptl_crystal_size_max 0.10
_exptl_crystal_size_mid 0.03
_exptl_crystal_size_min 0.03
_refine_diff_density_max 1.851
_refine_diff_density_min -2.013
_refine_diff_density_rms 0.475
_refine_ls_extinction_method none
_refine_ls_goodness_of_fit_ref 1.066
_refine_ls_hydrogen_treatment constr
_refine_ls_matrix_type full
_refine_ls_number_parameters 121
_refine_ls_number_reflns 2111
_refine_ls_number_restraints 0
_refine_ls_restrained_S_all 1.066
_refine_ls_R_factor_all 0.0323
_refine_ls_R_factor_gt 0.0231
_refine_ls_shift/su_max 0.001
_refine_ls_shift/su_mean 0.000
_refine_ls_structure_factor_coef Fsqd
_refine_ls_weighting_details 'calc w=1/[\s^2^(Fo^2^)+(0.0268P)^2^+1.5079P] where P=(Fo^2^+2Fc^2^)/3'
_refine_ls_weighting_scheme calc
_refine_ls_wR_factor_gt 0.0498
_refine_ls_wR_factor_ref 0.0548
_reflns_number_gt 1830
_reflns_number_total 2111
_reflns_threshold_expression I>2\s(I)
_cod_data_source_file ic101350f_si_009_10.cif
_cod_data_source_block TmOHSO4
_cod_depositor_comments
;

2017-09-03
Z value and formula fixed to values more according to usual
chemical conventions.                 miguel
;
_cod_original_formula_sum 'H2 O10 S2 Tm2'
_cod_original_formula_weight 564.00
_cod_original_formula_units_Z 4
_cod_original_cell_volume 685.9(3)
_cod_database_code 4324287

loop_
_symmetry_equiv_pos_as_xyz
'x, y, z'
'-x+1/2, y+1/2, -z+1/2'
'-x, -y, -z'
'x-1/2, -y-1/2, z-1/2'

loop_
_atom_site_label
_atom_site_type_symbol
_atom_site_fract_x
_atom_site_fract_y
_atom_site_fract_z
_atom_site_U_iso_or_equiv
_atom_site_adp_type
_atom_site_occupancy
_atom_site_symmetry_multiplicity
_atom_site_calc_flag
_atom_site_refinement_flags
Tm1 Tm 0.18681(3) 0.57505(2) -0.08962(3) 0.00467(7) Uani 1 1 d .
Tm2 Tm 0.15956(3) 0.56160(2) 0.37189(3) 0.00449(7) Uani 1 1 d .
O1 O 0.1005(5) 0.4541(3) 0.1305(4) 0.0049(5) Uani 1 1 d .
H1 H 0.1610 0.3728 0.1343 0.007 Uiso 1 1 calc R
O2 O -0.1278(5) 0.5117(3) 0.3572(4) 0.0049(5) Uani 1 1 d .
H2 H -0.1873 0.5934 0.3526 0.007 Uiso 1 1 calc R
O3 O 0.3770(5) 0.6265(4) 0.1490(4) 0.0066(7) Uani 1 1 d .
O4 O 0.6650(5) 0.6039(3) 0.0712(5) 0.0072(7) Uani 1 1 d .
O5 O 0.5124(5) 0.7946(4) 0.0179(5) 0.0092(8) Uani 1 1 d .
O6 O 0.6136(5) 0.7384(3) 0.2955(5) 0.0080(8) Uani 1 1 d .
O7 O 0.4271(5) 0.6250(4) -0.2154(5) 0.0096(8) Uani 1 1 d .
O8 O 0.3702(5) 0.6707(3) -0.5064(5) 0.0080(8) Uani 1 1 d .
O9 O 0.6457(5) 0.5937(3) -0.4011(5) 0.0077(7) Uani 1 1 d .
O10 O 0.5593(5) 0.8013(3) -0.3436(5) 0.0071(7) Uani 1 1 d .
S1 S 0.54217(17) 0.69057(12) 0.13317(16) 0.0054(2) Uani 1 1 d .
S2 S 0.49968(17) 0.67036(12) -0.36539(16) 0.0055(2) Uani 1 1 d .

loop_
_atom_site_aniso_label
_atom_site_aniso_U_11
_atom_site_aniso_U_22
_atom_site_aniso_U_33
_atom_site_aniso_U_23
_atom_site_aniso_U_13
_atom_site_aniso_U_12
Tm1 0.00496(12) 0.00453(11) 0.00449(12) 0.00024(8) 0.00016(8) 0.00006(8)
Tm2 0.00466(12) 0.00434(11) 0.00437(11) -0.00045(8) -0.00049(8) 0.00017(8)
O1 0.0039(13) 0.0055(11) 0.0051(13) 0.0009(10) -0.0006(10) 0.0015(10)
O2 0.0039(13) 0.0055(11) 0.0051(13) 0.0009(10) -0.0006(10) 0.0015(10)
O3 0.0065(19) 0.0085(17) 0.0050(17) -0.0012(14) 0.0011(14) -0.0037(15)
O4 0.008(2) 0.0056(17) 0.0078(18) -0.0006(14) 0.0012(14) 0.0031(15)
O5 0.011(2) 0.0086(18) 0.0085(18) 0.0023(15) 0.0016(15) 0.0007(15)
O6 0.012(2) 0.0041(16) 0.0077(18) -0.0027(14) -0.0012(15) -0.0021(15)
O7 0.0065(19) 0.0118(19) 0.0106(19) 0.0016(15) 0.0017(15) -0.0003(15)
O8 0.0082(19) 0.0073(17) 0.0083(18) 0.0006(14) -0.0015(15) -0.0026(15)
O9 0.0069(19) 0.0079(17) 0.0085(18) 0.0016(14) 0.0026(14) 0.0042(15)
O10 0.0065(18) 0.0079(17) 0.0069(17) -0.0009(14) -0.0003(14) -0.0018(15)
S1 0.0059(6) 0.0047(5) 0.0056(6) 0.0003(4) 0.0000(4) -0.0002(5)
S2 0.0048(6) 0.0052(5) 0.0066(6) 0.0004(4) 0.0010(4) -0.0007(5)

loop_
_atom_type_symbol
_atom_type_description
_atom_type_scat_dispersion_real
_atom_type_scat_dispersion_imag
_atom_type_scat_source
O O 0.0106 0.0060 'International Tables Vol C Tables 4.2.6.8 and 6.1.1.4'
H H 0.0000 0.0000 'International Tables Vol C Tables 4.2.6.8 and 6.1.1.4'
S S 0.1246 0.1234 'International Tables Vol C Tables 4.2.6.8 and 6.1.1.4'
Tm Tm -0.3139 5.2483 'International Tables Vol C Tables 4.2.6.8 and 6.1.1.4'

loop_
_geom_angle_atom_site_label_1
_geom_angle_atom_site_label_2
_geom_angle_atom_site_label_3
_geom_angle
_geom_angle_site_symmetry_1
_geom_angle_site_symmetry_3
O4 Tm1 O7 77.75(14) 3_665 .
O4 Tm1 O6 154.26(14) 3_665 4_575
O7 Tm1 O6 78.85(14) . 4_575
O4 Tm1 O1 113.30(13) 3_665 3_565
O7 Tm1 O1 144.73(14) . 3_565
O6 Tm1 O1 80.86(13) 4_575 3_565
O4 Tm1 O1 69.42(13) 3_665 .
O7 Tm1 O1 139.78(14) . .
O6 Tm1 O1 136.31(14) 4_575 .
O1 Tm1 O1 72.27(14) 3_565 .
O4 Tm1 O2 77.90(13) 3_665 3_565
O7 Tm1 O2 79.02(13) . 3_565
O6 Tm1 O2 87.27(13) 4_575 3_565
O1 Tm1 O2 71.46(13) 3_565 3_565
O1 Tm1 O2 114.66(13) . 3_565
O4 Tm1 O3 81.55(13) 3_665 .
O7 Tm1 O3 78.77(14) . .
O6 Tm1 O3 104.23(13) 4_575 .
O1 Tm1 O3 134.51(13) 3_565 .
O1 Tm1 O3 74.09(13) . .
O2 Tm1 O3 152.40(13) 3_565 .
O4 Tm1 O10 127.26(13) 3_665 4_576
O7 Tm1 O10 125.76(13) . 4_576
O6 Tm1 O10 75.92(13) 4_575 4_576
O1 Tm1 O10 75.71(12) 3_565 4_576
O1 Tm1 O10 64.57(13) . 4_576
O2 Tm1 O10 145.06(12) 3_565 4_576
O3 Tm1 O10 62.51(12) . 4_576
O4 Tm1 Tm2 88.03(10) 3_665 .
O7 Tm1 Tm2 123.79(10) . .
O6 Tm1 Tm2 114.07(10) 4_575 .
O1 Tm1 Tm2 90.84(9) 3_565 .
O1 Tm1 Tm2 35.61(9) . .
O2 Tm1 Tm2 150.20(9) 3_565 .
O3 Tm1 Tm2 45.22(9) . .
O10 Tm1 Tm2 39.23(8) 4_576 .
O4 Tm1 Tm2 93.27(10) 3_665 3_565
O7 Tm1 Tm2 115.00(10) . 3_565
O6 Tm1 Tm2 86.98(10) 4_575 3_565
O1 Tm1 Tm2 35.10(9) 3_565 3_565
O1 Tm1 Tm2 89.99(9) . 3_565
O2 Tm1 Tm2 36.83(9) 3_565 3_565
O3 Tm1 Tm2 164.07(9) . 3_565
O10 Tm1 Tm2 110.70(8) 4_576 3_565
Tm2 Tm1 Tm2 119.935(12) . 3_565
O4 Tm1 Tm1 91.31(10) 3_665 3_565
O7 Tm1 Tm1 167.90(10) . 3_565
O6 Tm1 Tm1 110.76(10) 4_575 3_565
O1 Tm1 Tm1 36.54(9) 3_565 3_565
O1 Tm1 Tm1 35.73(9) . 3_565
O2 Tm1 Tm1 93.77(9) 3_565 3_565
O3 Tm1 Tm1 104.98(9) . 3_565
O10 Tm1 Tm1 65.18(8) 4_576 3_565
Tm2 Tm1 Tm1 60.053(8) . 3_565
Tm2 Tm1 Tm1 59.883(16) 3_565 3_565
O8 Tm2 O9 82.16(14) 1_556 3_665
O8 Tm2 O1 138.73(14) 1_556 .
O9 Tm2 O1 79.13(14) 3_665 .
O8 Tm2 O5 78.83(14) 1_556 4_576
O9 Tm2 O5 143.43(14) 3_665 4_576
O1 Tm2 O5 133.91(14) . 4_576
O8 Tm2 O2 147.94(13) 1_556 .
O9 Tm2 O2 118.97(13) 3_665 .
O1 Tm2 O2 72.29(13) . .
O5 Tm2 O2 70.06(13) 4_576 .
O8 Tm2 O2 83.89(13) 1_556 3_566
O9 Tm2 O2 76.66(13) 3_665 3_566
O1 Tm2 O2 126.07(13) . 3_566
O5 Tm2 O2 70.51(13) 4_576 3_566
O2 Tm2 O2 78.72(13) . 3_566
O8 Tm2 O10 101.23(13) 1_556 4_576
O9 Tm2 O10 136.44(13) 3_665 4_576
O1 Tm2 O10 69.99(13) . 4_576
O5 Tm2 O10 78.25(14) 4_576 4_576
O2 Tm2 O10 80.25(13) . 4_576
O2 Tm2 O10 146.76(13) 3_566 4_576
O8 Tm2 O3 69.91(13) 1_556 .
O9 Tm2 O3 78.53(13) 3_665 .
O1 Tm2 O3 70.49(12) . .
O5 Tm2 O3 122.38(13) 4_576 .
O2 Tm2 O3 134.34(12) . .
O2 Tm2 O3 145.97(12) 3_566 .
O10 Tm2 O3 62.80(12) 4_576 .
O8 Tm2 Tm2 118.48(10) 1_556 3_566
O9 Tm2 Tm2 99.34(10) 3_665 3_566
O1 Tm2 Tm2 100.73(10) . 3_566
O5 Tm2 Tm2 64.13(10) 4_576 3_566
O2 Tm2 Tm2 39.54(9) . 3_566
O2 Tm2 Tm2 39.18(9) 3_566 3_566
O10 Tm2 Tm2 115.71(9) 4_576 3_566
O3 Tm2 Tm2 171.18(8) . 3_566
O8 Tm2 Tm1 109.08(10) 1_556 .
O9 Tm2 Tm1 92.73(10) 3_665 .
O1 Tm2 Tm1 36.60(9) . .
O5 Tm2 Tm1 122.94(10) 4_576 .
O2 Tm2 Tm1 94.56(9) . .
O2 Tm2 Tm1 162.23(9) 3_566 .
O10 Tm2 Tm1 44.71(9) 4_576 .
O3 Tm2 Tm1 40.28(8) . .
Tm2 Tm2 Tm1 132.020(13) 3_566 .
O8 Tm2 Tm1 167.56(10) 1_556 3_565
O9 Tm2 Tm1 103.52(10) 3_665 3_565
O1 Tm2 Tm1 35.28(10) . 3_565
O5 Tm2 Tm1 101.61(10) 4_576 3_565
O2 Tm2 Tm1 37.49(9) . 3_565
O2 Tm2 Tm1 108.08(9) 3_566 3_565
O10 Tm2 Tm1 66.96(9) 4_576 3_565
O3 Tm2 Tm1 100.08(8) . 3_565
Tm2 Tm2 Tm1 71.962(18) 3_566 3_565
Tm1 Tm2 Tm1 60.065(12) . 3_565
Tm2 O1 Tm1 109.62(15) . 3_565
Tm2 O1 Tm1 107.79(15) . .
Tm1 O1 Tm1 107.73(14) 3_565 .
Tm2 O1 H1 110.5 . .
Tm1 O1 H1 110.5 3_565 .
Tm1 O1 H1 110.5 . .
Tm2 O2 Tm2 101.28(13) . 3_566
Tm2 O2 Tm1 105.68(14) . 3_565
Tm2 O2 Tm1 133.14(16) 3_566 3_565
Tm2 O2 H2 104.6 . .
Tm2 O2 H2 104.6 3_566 .
Tm1 O2 H2 104.6 3_565 .
S1 O3 Tm1 122.7(2) . .
S1 O3 Tm2 142.1(2) . .
Tm1 O3 Tm2 94.50(12) . .
S1 O4 Tm1 151.6(2) . 3_665
S1 O5 Tm2 140.6(2) . 4_675
S1 O6 Tm1 137.7(2) . 4_676
S2 O7 Tm1 146.7(2) . .
S2 O8 Tm2 143.2(2) . 1_554
S2 O9 Tm2 158.8(3) . 3_665
S2 O10 Tm2 139.6(2) . 4_675
S2 O10 Tm1 121.5(2) . 4_675
Tm2 O10 Tm1 96.05(13) 4_675 4_675
O4 S1 O5 111.0(2) . .
O4 S1 O6 107.6(2) . .
O5 S1 O6 109.0(2) . .
O4 S1 O3 109.7(2) . .
O5 S1 O3 107.8(2) . .
O6 S1 O3 111.8(2) . .
O7 S2 O9 109.4(2) . .
O7 S2 O8 110.3(2) . .
O9 S2 O8 111.4(2) . .
O7 S2 O10 111.1(2) . .
O9 S2 O10 108.2(2) . .
O8 S2 O10 106.5(2) . .

loop_
_geom_bond_atom_site_label_1
_geom_bond_atom_site_label_2
_geom_bond_distance
_geom_bond_site_symmetry_2
Tm1 O4 2.261(4) 3_665
Tm1 O7 2.276(4) .
Tm1 O6 2.276(4) 4_575
Tm1 O1 2.295(4) 3_565
Tm1 O1 2.339(4) .
Tm1 O2 2.366(4) 3_565
Tm1 O3 2.423(4) .
Tm1 O10 2.643(4) 4_576
Tm1 Tm2 3.7358(9) .
Tm1 Tm2 3.7423(6) 3_565
Tm1 Tm1 3.7427(7) 3_565
Tm2 O8 2.215(4) 1_556
Tm2 O9 2.279(4) 3_665
Tm2 O1 2.284(4) .
Tm2 O5 2.309(4) 4_576
Tm2 O2 2.330(4) .
Tm2 O2 2.348(4) 3_566
Tm2 O10 2.376(4) 4_576
Tm2 O3 2.660(4) .
Tm2 Tm2 3.6170(7) 3_566
Tm2 Tm1 3.7423(6) 3_565
O1 Tm1 2.295(4) 3_565
O1 H1 1.0000 .
O2 Tm2 2.348(4) 3_566
O2 Tm1 2.366(4) 3_565
O2 H2 1.0000 .
O3 S1 1.491(4) .
O4 S1 1.461(4) .
O4 Tm1 2.261(4) 3_665
O5 S1 1.467(4) .
O5 Tm2 2.309(4) 4_675
O6 S1 1.481(4) .
O6 Tm1 2.276(4) 4_676
O7 S2 1.456(4) .
O8 S2 1.476(4) .
O8 Tm2 2.215(4) 1_554
O9 S2 1.465(4) .
O9 Tm2 2.279(4) 3_665
O10 S2 1.499(4) .
O10 Tm2 2.376(4) 4_675
O10 Tm1 2.643(4) 4_675

loop_
_geom_hbond_atom_site_label_D
_geom_hbond_atom_site_label_H
_geom_hbond_atom_site_label_A
_geom_hbond_distance_DH
_geom_hbond_distance_HA
_geom_hbond_distance_DA
_geom_hbond_angle_DHA
_geom_hbond_site_symmetry_A
O1 H1 O4 1.00 2.23 2.621(5) 101.3 3_665
O1 H1 O8 1.00 2.42 3.235(5) 138.2 2_544
O2 H2 O6 1.00 2.25 3.209(5) 160.9 1_455

loop_
_geom_torsion_atom_site_label_1
_geom_torsion_atom_site_label_2
_geom_torsion_atom_site_label_3
_geom_torsion_atom_site_label_4
_geom_torsion
_geom_torsion_site_symmetry_1
_geom_torsion_site_symmetry_4
O4 Tm1 Tm2 O8 94.05(14) 3_665 1_556
O7 Tm1 Tm2 O8 20.21(16) . 1_556
O6 Tm1 Tm2 O8 -72.32(15) 4_575 1_556
O1 Tm1 Tm2 O8 -152.67(14) 3_565 1_556
O1 Tm1 Tm2 O8 150.26(19) . 1_556
O2 Tm1 Tm2 O8 155.2(2) 3_565 1_556
O3 Tm1 Tm2 O8 14.02(16) . 1_556
O10 Tm1 Tm2 O8 -86.77(17) 4_576 1_556
Tm2 Tm1 Tm2 O8 -173.31(10) 3_565 1_556
Tm1 Tm1 Tm2 O8 -173.31(10) 3_565 1_556
O4 Tm1 Tm2 O9 11.40(13) 3_665 3_665
O7 Tm1 Tm2 O9 -62.44(16) . 3_665
O6 Tm1 Tm2 O9 -154.97(15) 4_575 3_665
O1 Tm1 Tm2 O9 124.68(13) 3_565 3_665
O1 Tm1 Tm2 O9 67.61(19) . 3_665
O2 Tm1 Tm2 O9 72.6(2) 3_565 3_665
O3 Tm1 Tm2 O9 -68.63(16) . 3_665
O10 Tm1 Tm2 O9 -169.42(17) 4_576 3_665
Tm2 Tm1 Tm2 O9 104.04(10) 3_565 3_665
Tm1 Tm1 Tm2 O9 104.04(10) 3_565 3_665
O4 Tm1 Tm2 O1 -56.21(19) 3_665 .
O7 Tm1 Tm2 O1 -130.0(2) . .
O6 Tm1 Tm2 O1 137.43(19) 4_575 .
O1 Tm1 Tm2 O1 57.1(2) 3_565 .
O2 Tm1 Tm2 O1 5.0(2) 3_565 .
O3 Tm1 Tm2 O1 -136.2(2) . .
O10 Tm1 Tm2 O1 123.0(2) 4_576 .
Tm2 Tm1 Tm2 O1 36.43(16) 3_565 .
Tm1 Tm1 Tm2 O1 36.43(16) 3_565 .
O4 Tm1 Tm2 O5 -177.11(15) 3_665 4_576
O7 Tm1 Tm2 O5 109.06(17) . 4_576
O6 Tm1 Tm2 O5 16.53(16) 4_575 4_576
O1 Tm1 Tm2 O5 -63.83(15) 3_565 4_576
O1 Tm1 Tm2 O5 -120.9(2) . 4_576
O2 Tm1 Tm2 O5 -115.9(2) 3_565 4_576
O3 Tm1 Tm2 O5 102.86(17) . 4_576
O10 Tm1 Tm2 O5 2.08(17) 4_576 4_576
Tm2 Tm1 Tm2 O5 -84.47(12) 3_565 4_576
Tm1 Tm1 Tm2 O5 -84.47(12) 3_565 4_576
O4 Tm1 Tm2 O2 -107.96(13) 3_665 .
O7 Tm1 Tm2 O2 178.20(15) . .
O6 Tm1 Tm2 O2 85.67(14) 4_575 .
O1 Tm1 Tm2 O2 5.32(12) 3_565 .
O1 Tm1 Tm2 O2 -51.75(19) . .
O2 Tm1 Tm2 O2 -46.8(3) 3_565 .
O3 Tm1 Tm2 O2 172.01(16) . .
O10 Tm1 Tm2 O2 71.22(16) 4_576 .
Tm2 Tm1 Tm2 O2 -15.32(9) 3_565 .
Tm1 Tm1 Tm2 O2 -15.32(9) 3_565 .
O4 Tm1 Tm2 O2 -41.2(3) 3_665 3_566
O7 Tm1 Tm2 O2 -115.0(3) . 3_566
O6 Tm1 Tm2 O2 152.5(3) 4_575 3_566
O1 Tm1 Tm2 O2 72.1(3) 3_565 3_566
O1 Tm1 Tm2 O2 15.0(3) . 3_566
O2 Tm1 Tm2 O2 20.00(15) 3_565 3_566
O3 Tm1 Tm2 O2 -121.2(3) . 3_566
O10 Tm1 Tm2 O2 138.0(3) 4_576 3_566
Tm2 Tm1 Tm2 O2 51.5(3) 3_565 3_566
Tm1 Tm1 Tm2 O2 51.5(3) 3_565 3_566
O4 Tm1 Tm2 O10 -179.19(16) 3_665 4_576
O7 Tm1 Tm2 O10 106.98(18) . 4_576
O6 Tm1 Tm2 O10 14.45(17) 4_575 4_576
O1 Tm1 Tm2 O10 -65.90(16) 3_565 4_576
O1 Tm1 Tm2 O10 -123.0(2) . 4_576
O2 Tm1 Tm2 O10 -118.0(2) 3_565 4_576
O3 Tm1 Tm2 O10 100.78(18) . 4_576
Tm2 Tm1 Tm2 O10 -86.54(13) 3_565 4_576
Tm1 Tm1 Tm2 O10 -86.54(13) 3_565 4_576
O4 Tm1 Tm2 O3 80.03(16) 3_665 .
O7 Tm1 Tm2 O3 6.19(18) . .
O6 Tm1 Tm2 O3 -86.33(17) 4_575 .
O1 Tm1 Tm2 O3 -166.69(16) 3_565 .
O1 Tm1 Tm2 O3 136.2(2) . .
O2 Tm1 Tm2 O3 141.2(2) 3_565 .
O10 Tm1 Tm2 O3 -100.78(18) 4_576 .
Tm2 Tm1 Tm2 O3 172.67(13) 3_565 .
Tm1 Tm1 Tm2 O3 172.67(13) 3_565 .
O4 Tm1 Tm2 Tm2 -93.77(10) 3_665 3_566
O7 Tm1 Tm2 Tm2 -167.61(12) . 3_566
O6 Tm1 Tm2 Tm2 99.86(11) 4_575 3_566
O1 Tm1 Tm2 Tm2 19.51(9) 3_565 3_566
O1 Tm1 Tm2 Tm2 -37.56(16) . 3_566
O2 Tm1 Tm2 Tm2 -32.59(18) 3_565 3_566
O3 Tm1 Tm2 Tm2 -173.80(13) . 3_566
O10 Tm1 Tm2 Tm2 85.41(13) 4_576 3_566
Tm2 Tm1 Tm2 Tm2 -1.131(13) 3_565 3_566
Tm1 Tm1 Tm2 Tm2 -1.131(13) 3_565 3_566
O4 Tm1 Tm2 Tm1 -92.64(10) 3_665 3_565
O7 Tm1 Tm2 Tm1 -166.48(12) . 3_565
O6 Tm1 Tm2 Tm1 100.99(11) 4_575 3_565
O1 Tm1 Tm2 Tm1 20.64(9) 3_565 3_565
O1 Tm1 Tm2 Tm1 -36.43(16) . 3_565
O2 Tm1 Tm2 Tm1 -31.46(18) 3_565 3_565
O3 Tm1 Tm2 Tm1 -172.67(13) . 3_565
O10 Tm1 Tm2 Tm1 86.54(13) 4_576 3_565
Tm2 Tm1 Tm2 Tm1 0.0 3_565 3_565
O8 Tm2 O1 Tm1 -162.30(15) 1_556 3_565
O9 Tm2 O1 Tm1 133.12(17) 3_665 3_565
O5 Tm2 O1 Tm1 -28.7(2) 4_576 3_565
O2 Tm2 O1 Tm1 7.74(13) . 3_565
O2 Tm2 O1 Tm1 68.6(2) 3_566 3_565
O10 Tm2 O1 Tm1 -78.09(16) 4_576 3_565
O3 Tm2 O1 Tm1 -145.32(18) . 3_565
Tm2 Tm2 O1 Tm1 35.55(14) 3_566 3_565
Tm1 Tm2 O1 Tm1 -117.0(2) . 3_565
O8 Tm2 O1 Tm1 -45.3(3) 1_556 .
O9 Tm2 O1 Tm1 -109.88(17) 3_665 .
O5 Tm2 O1 Tm1 88.3(2) 4_576 .
O2 Tm2 O1 Tm1 124.74(18) . .
O2 Tm2 O1 Tm1 -174.38(12) 3_566 .
O10 Tm2 O1 Tm1 38.91(14) 4_576 .
O3 Tm2 O1 Tm1 -28.32(13) . .
Tm2 Tm2 O1 Tm1 152.55(11) 3_566 .
Tm1 Tm2 O1 Tm1 117.0(2) 3_565 .
O4 Tm1 O1 Tm2 117.47(18) 3_665 .
O7 Tm1 O1 Tm2 80.1(2) . .
O6 Tm1 O1 Tm2 -63.4(2) 4_575 .
O1 Tm1 O1 Tm2 -118.2(2) 3_565 .
O2 Tm1 O1 Tm2 -177.29(13) 3_565 .
O3 Tm1 O1 Tm2 30.70(14) . .
O10 Tm1 O1 Tm2 -35.98(13) 4_576 .
Tm2 Tm1 O1 Tm2 -149.03(13) 3_565 .
Tm1 Tm1 O1 Tm2 -118.2(2) 3_565 .
O4 Tm1 O1 Tm1 -124.30(18) 3_665 3_565
O7 Tm1 O1 Tm1 -161.67(16) . 3_565
O6 Tm1 O1 Tm1 54.8(2) 4_575 3_565
O1 Tm1 O1 Tm1 0.0 3_565 3_565
O2 Tm1 O1 Tm1 -59.06(18) 3_565 3_565
O3 Tm1 O1 Tm1 148.92(17) . 3_565
O10 Tm1 O1 Tm1 82.24(15) 4_576 3_565
Tm2 Tm1 O1 Tm1 118.2(2) . 3_565
Tm2 Tm1 O1 Tm1 -30.81(12) 3_565 3_565
O8 Tm2 O2 Tm2 -58.5(3) 1_556 3_566
O9 Tm2 O2 Tm2 67.71(17) 3_665 3_566
O1 Tm2 O2 Tm2 133.94(16) . 3_566
O5 Tm2 O2 Tm2 -73.16(15) 4_576 3_566
O2 Tm2 O2 Tm2 0.0 3_566 3_566
O10 Tm2 O2 Tm2 -154.10(15) 4_576 3_566
O3 Tm2 O2 Tm2 170.60(12) . 3_566
Tm1 Tm2 O2 Tm2 163.38(10) . 3_566
Tm1 Tm2 O2 Tm2 141.3(2) 3_565 3_566
O8 Tm2 O2 Tm1 160.25(19) 1_556 3_565
O9 Tm2 O2 Tm1 -73.57(18) 3_665 3_565
O1 Tm2 O2 Tm1 -7.34(13) . 3_565
O5 Tm2 O2 Tm1 145.56(18) 4_576 3_565
O2 Tm2 O2 Tm1 -141.3(2) 3_566 3_565
O10 Tm2 O2 Tm1 64.62(14) 4_576 3_565
O3 Tm2 O2 Tm1 29.3(2) . 3_565
Tm2 Tm2 O2 Tm1 -141.3(2) 3_566 3_565
Tm1 Tm2 O2 Tm1 22.10(12) . 3_565
O4 Tm1 O3 S1 92.0(3) 3_665 .
O7 Tm1 O3 S1 12.9(2) . .
O6 Tm1 O3 S1 -62.4(3) 4_575 .
O1 Tm1 O3 S1 -153.5(2) 3_565 .
O1 Tm1 O3 S1 162.9(3) . .
O2 Tm1 O3 S1 49.9(4) 3_565 .
O10 Tm1 O3 S1 -127.9(3) 4_576 .
Tm2 Tm1 O3 S1 -172.3(3) . .
Tm2 Tm1 O3 S1 163.92(13) 3_565 .
Tm1 Tm1 O3 S1 -178.9(2) 3_565 .
O4 Tm1 O3 Tm2 -95.66(14) 3_665 .
O7 Tm1 O3 Tm2 -174.75(15) . .
O6 Tm1 O3 Tm2 109.95(13) 4_575 .
O1 Tm1 O3 Tm2 18.8(2) 3_565 .
O1 Tm1 O3 Tm2 -24.75(12) . .
O2 Tm1 O3 Tm2 -137.8(2) 3_565 .
O10 Tm1 O3 Tm2 44.46(11) 4_576 .
Tm2 Tm1 O3 Tm2 -23.7(4) 3_565 .
Tm1 Tm1 O3 Tm2 -6.57(12) 3_565 .
O8 Tm2 O3 S1 3.6(3) 1_556 .
O9 Tm2 O3 S1 -82.2(4) 3_665 .
O1 Tm2 O3 S1 -164.6(4) . .
O5 Tm2 O3 S1 65.1(4) 4_576 .
O2 Tm2 O3 S1 158.3(3) . .
O2 Tm2 O3 S1 -38.4(5) 3_566 .
O10 Tm2 O3 S1 118.5(4) 4_576 .
Tm1 Tm2 O3 S1 169.5(5) . .
Tm1 Tm2 O3 S1 175.9(3) 3_565 .
O8 Tm2 O3 Tm1 -165.89(16) 1_556 .
O9 Tm2 O3 Tm1 108.35(15) 3_665 .
O1 Tm2 O3 Tm1 25.94(12) . .
O5 Tm2 O3 Tm1 -104.33(15) 4_576 .
O2 Tm2 O3 Tm1 -11.2(2) . .
O2 Tm2 O3 Tm1 152.19(17) 3_566 .
O10 Tm2 O3 Tm1 -50.99(13) 4_576 .
Tm1 Tm2 O3 Tm1 6.44(11) 3_565 .
O4 Tm1 O7 S2 122.5(5) 3_665 .
O6 Tm1 O7 S2 -46.7(4) 4_575 .
O1 Tm1 O7 S2 9.3(6) 3_565 .
O1 Tm1 O7 S2 158.0(4) . .
O2 Tm1 O7 S2 42.6(4) 3_565 .
O3 Tm1 O7 S2 -153.9(5) . .
O10 Tm1 O7 S2 -110.2(4) 4_576 .
Tm2 Tm1 O7 S2 -158.4(4) . .
Tm2 Tm1 O7 S2 34.6(5) 3_565 .
Tm1 Tm1 O7 S2 96.8(6) 3_565 .
Tm1 O4 S1 O5 -175.6(5) 3_665 .
Tm1 O4 S1 O6 65.2(6) 3_665 .
Tm1 O4 S1 O3 -56.6(6) 3_665 .
Tm2 O5 S1 O4 -49.1(4) 4_675 .
Tm2 O5 S1 O6 69.2(4) 4_675 .
Tm2 O5 S1 O3 -169.3(3) 4_675 .
Tm1 O6 S1 O4 120.6(3) 4_676 .
Tm1 O6 S1 O5 0.1(4) 4_676 .
Tm1 O6 S1 O3 -118.9(3) 4_676 .
Tm1 O3 S1 O4 -74.8(3) . .
Tm2 O3 S1 O4 117.7(4) . .
Tm1 O3 S1 O5 46.2(3) . .
Tm2 O3 S1 O5 -121.3(4) . .
Tm1 O3 S1 O6 166.0(2) . .
Tm2 O3 S1 O6 -1.5(4) . .
Tm1 O7 S2 O9 -135.2(4) . .
Tm1 O7 S2 O8 -12.3(5) . .
Tm1 O7 S2 O10 105.5(4) . .
Tm2 O9 S2 O7 2.0(8) 3_665 .
Tm2 O9 S2 O8 -120.1(7) 3_665 .
Tm2 O9 S2 O10 123.1(7) 3_665 .
Tm2 O8 S2 O7 -42.2(5) 1_554 .
Tm2 O8 S2 O9 79.5(4) 1_554 .
Tm2 O8 S2 O10 -162.7(4) 1_554 .
Tm2 O10 S2 O7 27.3(4) 4_675 .
Tm1 O10 S2 O7 -177.1(2) 4_675 .
Tm2 O10 S2 O9 -92.8(4) 4_675 .
Tm1 O10 S2 O9 62.9(3) 4_675 .
Tm2 O10 S2 O8 147.3(3) 4_675 .
Tm1 O10 S2 O8 -57.0(3) 4_675 .
